data_7159118
loop_
_publ_author_name
'Ferreira, Joana R. M.'
'Alves, Mariana'
'Sousa, B\'arbara'
'Vieira, Sandra I.'
'Silva, Artur M. S.'
'Guieu, Samuel'
'Cunha, \^Angela'
'Nunes da Silva, Raquel'

_publ_section_title
;
 Curcumin-based molecular probes for fluorescence imaging of fungi
;
_journal_issue 7
_journal_name_full 'Organic &amp; Biomolecular Chemistry'
_journal_page_first 1531
_journal_page_last 1536
_journal_paper_doi 10.1039/D2OB01872A
_journal_volume 21
_journal_year 2023
_chemical_formula_sum 'C23 H23 B F2 O4.5'
_chemical_formula_weight 420.22
_chemical_name_systematic 2,2-difluoro-4,6-bis((E)-4-methoxystyryl)-2H-1l3,3,2l4-dioxaborinine
_space_group_crystal_system triclinic
_space_group_IT_number 2
_space_group_name_Hall '-P 1'
_space_group_name_H-M_alt 'P -1'
_atom_sites_solution_hydrogens geom
_atom_sites_solution_primary direct
_atom_sites_solution_secondary difmap
_audit_creation_method SHELXL-2018/3
_audit_update_record
;
2022-03-23 deposited with the CCDC.	2023-01-11 downloaded from the CCDC.
;
_cell_angle_alpha 66.33(5)
_cell_angle_beta 75.73(7)
_cell_angle_gamma 85.18(5)
_cell_formula_units_Z 2
_cell_length_a 8.84(2)
_cell_length_b 10.70(3)
_cell_length_c 11.53(3)
_cell_measurement_reflns_used 2723
_cell_measurement_temperature 150(2)
_cell_measurement_theta_max 27.43
_cell_measurement_theta_min 2.20
_cell_volume 968(4)
_computing_cell_refinement 'Bruker SMART'
_computing_data_collection 'Bruker SMART'
_computing_data_reduction 'Bruker SAINT'
_computing_molecular_graphics 'PLATON (Spek, 2009)'
_computing_publication_material 'SHELXL-2014 (Sheldrick, 2014)'
_computing_structure_refinement 'SHELXL-2018/3 (Sheldrick, 2018)'
_computing_structure_solution 'SHELXL-2014 (Sheldrick, 2014)'
_diffrn_ambient_temperature 150(2)
_diffrn_measured_fraction_theta_full 0.999
_diffrn_measured_fraction_theta_max 0.980
_diffrn_measurement_device_type ccd
_diffrn_measurement_method 'omega and phi scans'
_diffrn_radiation_type MoK\a
_diffrn_radiation_wavelength 0.71073
_diffrn_reflns_av_R_equivalents 0.0560
_diffrn_reflns_av_unetI/netI 0.0694
_diffrn_reflns_Laue_measured_fraction_full 0.999
_diffrn_reflns_Laue_measured_fraction_max 0.980
_diffrn_reflns_limit_h_max 11
_diffrn_reflns_limit_h_min -11
_diffrn_reflns_limit_k_max 14
_diffrn_reflns_limit_k_min -14
_diffrn_reflns_limit_l_max 15
_diffrn_reflns_limit_l_min -15
_diffrn_reflns_number 11794
_diffrn_reflns_point_group_measured_fraction_full 0.999
_diffrn_reflns_point_group_measured_fraction_max 0.980
_diffrn_reflns_theta_full 25.242
_diffrn_reflns_theta_max 28.792
_diffrn_reflns_theta_min 2.079
_diffrn_source 'fine-focus sealed tube'
_exptl_absorpt_coefficient_mu 0.111
_exptl_absorpt_correction_type multi-scan
_exptl_absorpt_process_details '(SADABS; Bruker, 2008)'
_exptl_crystal_colour purple
_exptl_crystal_density_diffrn 1.442
_exptl_crystal_description flake
_exptl_crystal_F_000 440
_exptl_crystal_preparation Luminescent
_exptl_crystal_recrystallization_method 'Re-crystallisation from solvent: tetrahydrofuran'
_exptl_crystal_size_max 0.700
_exptl_crystal_size_mid 0.500
_exptl_crystal_size_min 0.150
_exptl_transmission_factor_max 0.7457
_exptl_transmission_factor_min 0.5588
_refine_diff_density_max 0.245
_refine_diff_density_min -0.289
_refine_diff_density_rms 0.055
_refine_ls_extinction_method none
_refine_ls_goodness_of_fit_ref 1.023
_refine_ls_hydrogen_treatment constr
_refine_ls_matrix_type full
_refine_ls_number_parameters 282
_refine_ls_number_reflns 4937
_refine_ls_number_restraints 0
_refine_ls_restrained_S_all 1.023
_refine_ls_R_factor_all 0.0894
_refine_ls_R_factor_gt 0.0543
_refine_ls_shift/su_max 0.000
_refine_ls_shift/su_mean 0.000
_refine_ls_structure_factor_coef Fsqd
_refine_ls_weighting_details 'w=1/[\s^2^(Fo^2^)+(0.0566P)^2^+0.2084P] where P=(Fo^2^+2Fc^2^)/3'
_refine_ls_weighting_scheme calc
_refine_ls_wR_factor_gt 0.1264
_refine_ls_wR_factor_ref 0.1442
_reflns_Friedel_coverage 0.000
_reflns_number_gt 3272
_reflns_number_total 4937
_reflns_threshold_expression 'I > 2\s(I)'
_cod_data_source_file d2ob01872a2.cif
_cod_data_source_block shelx_CCDC1
_cod_depositor_comments 'Adding full bibliography for 7159117--7159118.cif.'
_cod_original_formula_sum 'C23 H23 B F2 O4.50'
_cod_database_code 7159118
_shelx_shelxl_version_number 2018/3
_shelx_space_group_comment
;
The symmetry employed for this shelxl refinement is uniquely defined
by the following loop, which should always be used as a source of
symmetry information in preference to the above space-group names.
They are only intended as comments.
;
_shelx_estimated_absorpt_t_min 0.927
_shelx_estimated_absorpt_t_max 0.984

loop_
_space_group_symop_operation_xyz
'x, y, z'
'-x, -y, -z'

loop_
_atom_site_label
_atom_site_type_symbol
_atom_site_fract_x
_atom_site_fract_y
_atom_site_fract_z
_atom_site_U_iso_or_equiv
_atom_site_adp_type
_atom_site_occupancy
_atom_site_site_symmetry_order
_atom_site_calc_flag
_atom_site_refinement_flags_posn
_atom_site_refinement_flags_adp
_atom_site_refinement_flags_occupancy
_atom_site_disorder_assembly
_atom_site_disorder_group
F1 F 0.29074(13) 0.63167(11) 0.32627(11) 0.0343(3) Uani 1 1 d . . . . .
F2 F 0.40825(13) 0.82068(11) 0.16698(10) 0.0341(3) Uani 1 1 d . . . . .
O04 O 1.29900(16) 0.15252(14) 0.21594(13) 0.0354(3) Uani 1 1 d . . . . .
O01 O 0.06781(15) 1.16331(14) 0.89815(12) 0.0305(3) Uani 1 1 d . . . . .
O03 O 0.55698(15) 0.65695(14) 0.28337(13) 0.0307(3) Uani 1 1 d . . . . .
O02 O 0.37979(15) 0.79209(14) 0.37969(12) 0.0301(3) Uani 1 1 d . . . . .
C21 C 1.3391(3) 0.1269(2) 0.1007(2) 0.0392(5) Uani 1 1 d . . . . .
H21A H 1.251848 0.079714 0.095954 0.059 Uiso 1 1 calc R U . . .
H21C H 1.431655 0.069581 0.101752 0.059 Uiso 1 1 calc R U . . .
H21B H 1.361432 0.213586 0.024648 0.059 Uiso 1 1 calc R U . . .
C18 C 1.1773(2) 0.23437(18) 0.22708(18) 0.0253(4) Uani 1 1 d . . . . .
C17 C 1.1467(2) 0.26518(19) 0.33522(18) 0.0285(4) Uani 1 1 d . . . . .
H17 H 1.209071 0.227300 0.397195 0.034 Uiso 1 1 calc R U . . .
C16 C 1.0288(2) 0.34891(19) 0.35436(17) 0.0269(4) Uani 1 1 d . . . . .
H16 H 1.009437 0.369755 0.429383 0.032 Uiso 1 1 calc R U . . .
C15 C 0.9355(2) 0.40476(18) 0.26550(17) 0.0231(4) Uani 1 1 d . . . . .
C14 C 0.8090(2) 0.49369(18) 0.27915(17) 0.0255(4) Uani 1 1 d . . . . .
H14 H 0.751900 0.523214 0.213152 0.031 Uiso 1 1 calc R U . . .
C13 C 0.7614(2) 0.53998(18) 0.37239(17) 0.0249(4) Uani 1 1 d . . . . .
H13 H 0.817712 0.516176 0.438462 0.030 Uiso 1 1 calc R U . . .
C12 C 0.6284(2) 0.62450(18) 0.37700(17) 0.0242(4) Uani 1 1 d . . . . .
C11 C 0.5780(2) 0.67126(18) 0.47376(17) 0.0248(4) Uani 1 1 d . . . . .
H11 H 0.627693 0.642333 0.544360 0.030 Uiso 1 1 calc R U . . .
C10 C 0.4563(2) 0.75958(18) 0.46986(17) 0.0235(4) Uani 1 1 d . . . . .
C09 C 0.4103(2) 0.82040(18) 0.56189(17) 0.0241(4) Uani 1 1 d . . . . .
H09 H 0.470055 0.803120 0.624742 0.029 Uiso 1 1 calc R U . . .
C08 C 0.2877(2) 0.90028(18) 0.56391(17) 0.0242(4) Uani 1 1 d . . . . .
H08 H 0.230014 0.914107 0.500386 0.029 Uiso 1 1 calc R U . . .
C05 C 0.2319(2) 0.96811(17) 0.65039(16) 0.0221(4) Uani 1 1 d . . . . .
C06 C 0.0907(2) 1.03262(19) 0.64937(17) 0.0256(4) Uani 1 1 d . . . . .
H06 H 0.032763 1.030869 0.590730 0.031 Uiso 1 1 calc R U . . .
C07 C 0.0306(2) 1.09929(19) 0.72972(17) 0.0254(4) Uani 1 1 d . . . . .
H07 H -0.067236 1.143052 0.726867 0.030 Uiso 1 1 calc R U . . .
C02 C 0.1142(2) 1.10177(18) 0.81441(16) 0.0234(4) Uani 1 1 d . . . . .
C01 C -0.0775(2) 1.2300(2) 0.8969(2) 0.0347(5) Uani 1 1 d . . . . .
H01A H -0.073012 1.302759 0.810654 0.052 Uiso 1 1 calc R U . . .
H01C H -0.099781 1.269528 0.962627 0.052 Uiso 1 1 calc R U . . .
H01B H -0.160079 1.164005 0.916639 0.052 Uiso 1 1 calc R U . . .
C19 C 1.0857(2) 0.28671(19) 0.13828(18) 0.0271(4) Uani 1 1 d . . . . .
H19 H 1.105180 0.265219 0.063619 0.033 Uiso 1 1 calc R U . . .
C20 C 0.9664(2) 0.37018(18) 0.15955(17) 0.0260(4) Uani 1 1 d . . . . .
H20 H 0.902228 0.405676 0.098793 0.031 Uiso 1 1 calc R U . . .
C03 C 0.2569(2) 1.03883(19) 0.81659(17) 0.0260(4) Uani 1 1 d . . . . .
H03 H 0.315122 1.041475 0.874733 0.031 Uiso 1 1 calc R U . . .
C04 C 0.3144(2) 0.97336(18) 0.73641(17) 0.0252(4) Uani 1 1 d . . . . .
H04 H 0.412752 0.930376 0.739020 0.030 Uiso 1 1 calc R U . . .
B1 B 0.4071(3) 0.7252(2) 0.2879(2) 0.0282(5) Uani 1 1 d . . . . .
C22 C 0.4971(3) 0.4727(3) 0.1107(3) 0.0668(8) Uani 1 1 d . . . . .
H22A H 0.494906 0.506846 0.179180 0.080 Uiso 1 1 calc R U . . .
H22B H 0.459196 0.376707 0.155931 0.080 Uiso 1 1 calc R U . . .
C23 C 0.6163(3) 0.4511(3) -0.0394(3) 0.0575(7) Uani 1 1 d . . . . .
H23B H 0.589383 0.353207 -0.007818 0.069 Uiso 1 1 calc R U . . .
H23A H 0.718571 0.466765 -0.102608 0.069 Uiso 1 1 calc R U . . .
O05 O 0.6357(4) 0.4709(4) 0.0549(3) 0.0464(8) Uani 0.5 1 d . . P . .

loop_
_atom_site_aniso_label
_atom_site_aniso_U_11
_atom_site_aniso_U_22
_atom_site_aniso_U_33
_atom_site_aniso_U_23
_atom_site_aniso_U_13
_atom_site_aniso_U_12
F1 0.0310(6) 0.0381(6) 0.0385(6) -0.0177(5) -0.0111(5) -0.0007(5)
F2 0.0357(7) 0.0357(6) 0.0321(6) -0.0138(5) -0.0117(5) 0.0072(5)
O04 0.0345(8) 0.0379(8) 0.0427(8) -0.0233(7) -0.0178(6) 0.0191(6)
O01 0.0246(7) 0.0419(8) 0.0359(7) -0.0263(6) -0.0109(6) 0.0111(6)
O03 0.0281(7) 0.0397(8) 0.0359(7) -0.0244(6) -0.0152(6) 0.0120(6)
O02 0.0266(7) 0.0378(8) 0.0366(7) -0.0232(6) -0.0143(6) 0.0108(6)
C21 0.0375(12) 0.0447(12) 0.0502(13) -0.0334(11) -0.0173(10) 0.0198(10)
C18 0.0234(9) 0.0231(9) 0.0299(9) -0.0109(8) -0.0078(7) 0.0051(7)
C17 0.0284(10) 0.0309(10) 0.0265(9) -0.0089(8) -0.0121(8) 0.0036(8)
C16 0.0253(9) 0.0326(10) 0.0261(9) -0.0153(8) -0.0063(8) 0.0026(8)
C15 0.0187(8) 0.0249(9) 0.0253(9) -0.0110(7) -0.0027(7) 0.0008(7)
C14 0.0223(9) 0.0287(9) 0.0271(9) -0.0123(8) -0.0065(7) 0.0019(8)
C13 0.0201(8) 0.0274(9) 0.0289(9) -0.0127(8) -0.0060(7) 0.0017(8)
C12 0.0199(8) 0.0240(9) 0.0302(9) -0.0120(8) -0.0059(7) -0.0006(7)
C11 0.0234(9) 0.0279(9) 0.0261(9) -0.0130(8) -0.0074(7) 0.0020(8)
C10 0.0225(9) 0.0246(9) 0.0250(9) -0.0110(7) -0.0059(7) -0.0012(7)
C09 0.0231(9) 0.0261(9) 0.0256(9) -0.0125(7) -0.0059(7) 0.0007(7)
C08 0.0228(9) 0.0266(9) 0.0247(9) -0.0116(8) -0.0051(7) -0.0002(7)
C05 0.0198(8) 0.0228(9) 0.0225(9) -0.0090(7) -0.0030(7) 0.0004(7)
C06 0.0219(9) 0.0329(10) 0.0249(9) -0.0137(8) -0.0069(7) 0.0021(8)
C07 0.0197(8) 0.0304(10) 0.0270(9) -0.0131(8) -0.0051(7) 0.0038(8)
C02 0.0229(9) 0.0257(9) 0.0219(9) -0.0113(7) -0.0027(7) 0.0016(7)
C01 0.0225(10) 0.0468(12) 0.0451(12) -0.0299(10) -0.0094(9) 0.0120(9)
C19 0.0281(10) 0.0311(10) 0.0264(9) -0.0158(8) -0.0080(8) 0.0063(8)
C20 0.0247(9) 0.0292(10) 0.0266(9) -0.0118(8) -0.0108(8) 0.0061(8)
C03 0.0226(9) 0.0323(10) 0.0280(9) -0.0147(8) -0.0110(8) 0.0040(8)
C04 0.0202(8) 0.0289(10) 0.0272(9) -0.0122(8) -0.0067(7) 0.0050(8)
B1 0.0268(11) 0.0329(11) 0.0327(11) -0.0182(10) -0.0135(9) 0.0066(9)
C22 0.0653(19) 0.081(2) 0.080(2) -0.0460(18) -0.0395(17) 0.0056(17)
C23 0.0372(13) 0.0402(14) 0.093(2) -0.0225(14) -0.0190(14) 0.0034(11)
O05 0.0313(17) 0.070(2) 0.0404(17) -0.0237(17) -0.0097(14) 0.0010(16)

loop_
_atom_type_symbol
_atom_type_description
_atom_type_scat_dispersion_real
_atom_type_scat_dispersion_imag
_atom_type_scat_source
C C 0.0033 0.0016 'International Tables Vol C Tables 4.2.6.8 and 6.1.1.4'
H H 0.0000 0.0000 'International Tables Vol C Tables 4.2.6.8 and 6.1.1.4'
O O 0.0106 0.0060 'International Tables Vol C Tables 4.2.6.8 and 6.1.1.4'
B B 0.0013 0.0007 'International Tables Vol C Tables 4.2.6.8 and 6.1.1.4'
F F 0.0171 0.0103 'International Tables Vol C Tables 4.2.6.8 and 6.1.1.4'

loop_
_geom_angle_atom_site_label_1
_geom_angle_atom_site_label_2
_geom_angle_atom_site_label_3
_geom_angle
_geom_angle_site_symmetry_1
_geom_angle_site_symmetry_3
_geom_angle_publ_flag
C18 O04 C21 116.80(16) . . ?
C02 O01 C01 116.77(16) . . ?
C12 O03 B1 121.61(18) . . ?
C10 O02 B1 121.87(19) . . ?
O04 C21 H21A 109.5 . . ?
O04 C21 H21C 109.5 . . ?
H21A C21 H21C 109.5 . . ?
O04 C21 H21B 109.5 . . ?
H21A C21 H21B 109.5 . . ?
H21C C21 H21B 109.5 . . ?
O04 C18 C17 115.91(17) . . ?
O04 C18 C19 124.1(2) . . ?
C17 C18 C19 120.0(2) . . ?
C16 C17 C18 120.63(17) . . ?
C16 C17 H17 119.7 . . ?
C18 C17 H17 119.7 . . ?
C17 C16 C15 120.7(2) . . ?
C17 C16 H16 119.7 . . ?
C15 C16 H16 119.7 . . ?
C20 C15 C16 117.6(2) . . ?
C20 C15 C14 118.51(17) . . ?
C16 C15 C14 123.9(2) . . ?
C13 C14 C15 127.93(18) . . ?
C13 C14 H14 116.0 . . ?
C15 C14 H14 116.0 . . ?
C14 C13 C12 122.13(18) . . ?
C14 C13 H13 118.9 . . ?
C12 C13 H13 118.9 . . ?
O03 C12 C11 120.8(2) . . ?
O03 C12 C13 116.91(19) . . ?
C11 C12 C13 122.31(18) . . ?
C12 C11 C10 120.43(18) . . ?
C12 C11 H11 119.8 . . ?
C10 C11 H11 119.8 . . ?
O02 C10 C11 120.57(19) . . ?
O02 C10 C09 117.5(2) . . ?
C11 C10 C09 121.96(18) . . ?
C08 C09 C10 122.78(18) . . ?
C08 C09 H09 118.6 . . ?
C10 C09 H09 118.6 . . ?
C09 C08 C05 127.66(18) . . ?
C09 C08 H08 116.2 . . ?
C05 C08 H08 116.2 . . ?
C06 C05 C04 117.5(2) . . ?
C06 C05 C08 119.52(18) . . ?
C04 C05 C08 123.0(2) . . ?
C07 C06 C05 122.43(18) . . ?
C07 C06 H06 118.8 . . ?
C05 C06 H06 118.8 . . ?
C06 C07 C02 118.8(2) . . ?
C06 C07 H07 120.6 . . ?
C02 C07 H07 120.6 . . ?
O01 C02 C07 124.5(2) . . ?
O01 C02 C03 115.59(17) . . ?
C07 C02 C03 119.9(2) . . ?
O01 C01 H01A 109.5 . . ?
O01 C01 H01C 109.5 . . ?
H01A C01 H01C 109.5 . . ?
O01 C01 H01B 109.5 . . ?
H01A C01 H01B 109.5 . . ?
H01C C01 H01B 109.5 . . ?
C20 C19 C18 118.6(2) . . ?
C20 C19 H19 120.7 . . ?
C18 C19 H19 120.7 . . ?
C19 C20 C15 122.44(17) . . ?
C19 C20 H20 118.8 . . ?
C15 C20 H20 118.8 . . ?
C04 C03 C02 120.41(18) . . ?
C04 C03 H03 119.8 . . ?
C02 C03 H03 119.8 . . ?
C03 C04 C05 121.0(2) . . ?
C03 C04 H04 119.5 . . ?
C05 C04 H04 119.5 . . ?
F2 B1 F1 110.36(19) . . ?
F2 B1 O03 108.13(19) . . ?
F1 B1 O03 109.3(2) . . ?
F2 B1 O02 109.0(3) . . ?
F1 B1 O02 108.6(2) . . ?
O03 B1 O02 111.46(16) . . ?
O05 C22 C23 121.2(3) . 2_665 ?
O05 C22 C23 40.67(18) . . ?
C23 C22 C23 90.1(3) 2_665 . ?
O05 C22 H22A 107.0 . . ?
C23 C22 H22A 107.0 2_665 . ?
C23 C22 H22A 146.4 . . ?
O05 C22 H22B 107.0 . . ?
C23 C22 H22B 107.0 2_665 . ?
C23 C22 H22B 94.9 . . ?
H22A C22 H22B 106.8 . . ?
O05 C23 C22 120.9(3) . 2_665 ?
O05 C23 C22 40.6(2) . . ?
C22 C23 C22 89.9(3) 2_665 . ?
O05 C23 H23B 107.1 . . ?
C22 C23 H23B 107.1 2_665 . ?
C22 C23 H23B 95.0 . . ?
O05 C23 H23A 107.1 . . ?
C22 C23 H23A 107.1 2_665 . ?
C22 C23 H23A 146.3 . . ?
H23B C23 H23A 106.8 . . ?
C22 O05 C23 98.7(3) . . ?

loop_
_geom_bond_atom_site_label_1
_geom_bond_atom_site_label_2
_geom_bond_distance
_geom_bond_site_symmetry_2
_geom_bond_publ_flag
F1 B1 1.360(4) . ?
F2 B1 1.356(4) . ?
O04 C18 1.344(3) . ?
O04 C21 1.418(4) . ?
O01 C02 1.343(3) . ?
O01 C01 1.416(4) . ?
O03 C12 1.297(3) . ?
O03 B1 1.458(4) . ?
O02 C10 1.294(3) . ?
O02 B1 1.464(3) . ?
C21 H21A 0.9800 . ?
C21 H21C 0.9800 . ?
C21 H21B 0.9800 . ?
C18 C17 1.373(4) . ?
C18 C19 1.374(3) . ?
C17 C16 1.352(3) . ?
C17 H17 0.9500 . ?
C16 C15 1.388(3) . ?
C16 H16 0.9500 . ?
C15 C20 1.373(4) . ?
C15 C14 1.427(3) . ?
C14 C13 1.322(3) . ?
C14 H14 0.9500 . ?
C13 C12 1.426(3) . ?
C13 H13 0.9500 . ?
C12 C11 1.363(3) . ?
C11 C10 1.368(3) . ?
C11 H11 0.9500 . ?
C10 C09 1.418(3) . ?
C09 C08 1.325(3) . ?
C09 H09 0.9500 . ?
C08 C05 1.429(3) . ?
C08 H08 0.9500 . ?
C05 C06 1.375(4) . ?
C05 C04 1.389(3) . ?
C06 C07 1.369(3) . ?
C06 H06 0.9500 . ?
C07 C02 1.371(3) . ?
C07 H07 0.9500 . ?
C02 C03 1.380(4) . ?
C01 H01A 0.9800 . ?
C01 H01C 0.9800 . ?
C01 H01B 0.9800 . ?
C19 C20 1.364(3) . ?
C19 H19 0.9500 . ?
C20 H20 0.9500 . ?
C03 C04 1.354(3) . ?
C03 H03 0.9500 . ?
C04 H04 0.9500 . ?
C22 O05 1.238(5) . ?
C22 C23 1.441(4) 2_665 ?
C22 C23 1.881(5) . ?
C22 H22A 0.9900 . ?
C22 H22B 0.9900 . ?
C23 O05 1.240(5) . ?
C23 H23B 0.9900 . ?
C23 H23A 0.9900 . ?

loop_
_geom_hbond_atom_site_label_D
_geom_hbond_atom_site_label_H
_geom_hbond_atom_site_label_A
_geom_hbond_distance_DH
_geom_hbond_distance_HA
_geom_hbond_distance_DA
_geom_hbond_angle_DHA
_geom_hbond_site_symmetry_A
_geom_hbond_publ_flag
C21 H21C F2 0.98 2.47 3.094(8) 121.1 1_645 yes
C13 H13 F1 0.95 2.51 3.144(8) 124.1 2_666 yes
C01 H01B F2 0.98 2.57 3.323(7) 133.2 2_576 yes
C21 H21C F2 0.98 2.47 3.094(8) 121.1 1_645 yes
C13 H13 F1 0.95 2.51 3.144(8) 124.1 2_666 yes
C01 H01B F2 0.98 2.57 3.323(7) 133.2 2_576 yes

loop_
_geom_torsion_atom_site_label_1
_geom_torsion_atom_site_label_2
_geom_torsion_atom_site_label_3
_geom_torsion_atom_site_label_4
_geom_torsion
_geom_torsion_site_symmetry_1
_geom_torsion_site_symmetry_2
_geom_torsion_site_symmetry_3
_geom_torsion_site_symmetry_4
_geom_torsion_publ_flag
C21 O04 C18 C17 -175.88(17) . . . . ?
C21 O04 C18 C19 4.0(3) . . . . ?
O04 C18 C17 C16 178.68(17) . . . . ?
C19 C18 C17 C16 -1.2(3) . . . . ?
C18 C17 C16 C15 0.4(3) . . . . ?
C17 C16 C15 C20 0.9(3) . . . . ?
C17 C16 C15 C14 179.92(18) . . . . ?
C20 C15 C14 C13 -179.28(18) . . . . ?
C16 C15 C14 C13 1.7(3) . . . . ?
C15 C14 C13 C12 -177.41(18) . . . . ?
B1 O03 C12 C11 -10.1(3) . . . . ?
B1 O03 C12 C13 170.67(17) . . . . ?
C14 C13 C12 O03 -1.5(3) . . . . ?
C14 C13 C12 C11 179.28(17) . . . . ?
O03 C12 C11 C10 -3.7(3) . . . . ?
C13 C12 C11 C10 175.56(17) . . . . ?
B1 O02 C10 C11 7.1(3) . . . . ?
B1 O02 C10 C09 -173.80(16) . . . . ?
C12 C11 C10 O02 5.2(3) . . . . ?
C12 C11 C10 C09 -173.88(17) . . . . ?
O02 C10 C09 C08 4.7(3) . . . . ?
C11 C10 C09 C08 -176.25(18) . . . . ?
C10 C09 C08 C05 -179.13(17) . . . . ?
C09 C08 C05 C06 -171.47(19) . . . . ?
C09 C08 C05 C04 9.0(3) . . . . ?
C04 C05 C06 C07 -0.5(3) . . . . ?
C08 C05 C06 C07 179.95(16) . . . . ?
C05 C06 C07 C02 0.0(3) . . . . ?
C01 O01 C02 C07 -0.3(3) . . . . ?
C01 O01 C02 C03 179.31(17) . . . . ?
C06 C07 C02 O01 -179.84(16) . . . . ?
C06 C07 C02 C03 0.6(3) . . . . ?
O04 C18 C19 C20 -179.21(18) . . . . ?
C17 C18 C19 C20 0.7(3) . . . . ?
C18 C19 C20 C15 0.7(3) . . . . ?
C16 C15 C20 C19 -1.5(3) . . . . ?
C14 C15 C20 C19 179.47(17) . . . . ?
O01 C02 C03 C04 179.77(16) . . . . ?
C07 C02 C03 C04 -0.6(3) . . . . ?
C02 C03 C04 C05 0.1(3) . . . . ?
C06 C05 C04 C03 0.5(3) . . . . ?
C08 C05 C04 C03 -179.99(17) . . . . ?
C12 O03 B1 F2 140.0(2) . . . . ?
C12 O03 B1 F1 -99.9(2) . . . . ?
C12 O03 B1 O02 20.1(3) . . . . ?
C10 O02 B1 F2 -137.97(19) . . . . ?
C10 O02 B1 F1 101.7(3) . . . . ?
C10 O02 B1 O03 -18.7(3) . . . . ?
C23 C22 C23 O05 142.3(4) 2_665 . . . ?
O05 C22 C23 C22 -142.3(4) . . . 2_665 ?
C23 C22 C23 C22 0.002(2) 2_665 . . 2_665 ?
C23 C22 O05 C23 -45.6(5) 2_665 . . . ?
C22 C23 O05 C22 45.4(5) 2_665 . . . ?
